data_1567934
loop_
_publ_author_name
'Udovenko, A. A.'

_publ_section_title
;
 Crystal Structure of Thallium Tridecafluorotetraantimonate(III) TlSb4F13
;
_journal_issue 5
_journal_name_full 'Russian Journal of Coordination Chemistry'
_journal_page_first 310
_journal_page_last 311
_journal_paper_doi 10.1023/A:1023615515989
_journal_volume 29
_journal_year 2003
_chemical_formula_moiety 'Tl Sb4 F13'
_chemical_formula_sum 'F13 Sb4 Tl'
_chemical_name_systematic
;
Thallium tridecafluorotetraantimonate(III) 
;
_space_group_crystal_system tetragonal
_space_group_IT_number 82
_space_group_name_Hall 'I -4'
_space_group_name_H-M_alt 'I -4'
_symmetry_Int_Tables_number 82
_symmetry_space_group_name_H-M 'I -4'
_audit_creation_method 'manually at INEOS RAS'
_cell_angle_alpha 90
_cell_angle_beta 90
_cell_angle_gamma 90
_cell_formula_units_Z 2
_cell_length_a 9.634(2)
_cell_length_b 9.634(2)
_cell_length_c 6.590(2)
_cell_volume 611.6(3)
_diffrn_ambient_temperature 295
_diffrn_radiation_probe x-ray
_diffrn_radiation_type MoK\a
_exptl_crystal_density_diffrn 5.094
_exptl_crystal_F_000 804
_refine_ls_R_factor_gt 0.032
_cod_data_source_file R43old.cif
_cod_data_source_block compound_R43old
_cod_original_cell_volume 611.7(2)
_cod_original_formula_sum 'Tl Sb4 F13'
_cod_database_code 1567934

loop_
_symmetry_equiv_pos_site_id
_symmetry_equiv_pos_as_xyz
1 x,y,z
2 y,-x,-z
3 -x,-y,z
4 -y,x,-z
5 1/2+x,1/2+y,1/2+z
6 1/2+y,1/2-x,1/2-z
7 1/2-x,1/2-y,1/2+z
8 1/2-y,1/2+x,1/2-z

loop_
_atom_site_label
_atom_site_type_symbol
_atom_site_fract_x
_atom_site_fract_y
_atom_site_fract_z
_atom_site_U_iso_or_equiv
Sb(1) Sb 0.2997(1) 0.0179(1) 0.0049(2) 0.0115(1)
Tl(1) Tl 0.5 0.5 0 0.0286(2)
F(1) F 0.5 0 0.25 0.026(3)
F(2) F 0.4158(9) -0.1329(8) -0.092(1) 0.019(2)
F(3) F 0.1504(9) -0.0731(9) -0.149(1) 0.019(2)
F(4) F 0.2348(9) -0.1014(9) 0.219(1) 0.022(2)
